data_7712832
loop_
_publ_author_name
'Tatarin, Sergei V.'
'Smirnov, Daniil E.'
'Taydakov, Ilya V.'
'Metlin, Mikhail T.'
'Emets, Victor'
'Bezzubov, Stanislav'

_publ_section_title
;
 Tailoring the \p-system of benzimidazole ligands towards stable
 light-harvesting cyclometalated iridium(III) complexes
;
_journal_name_full 'Dalton Transactions'
_journal_paper_doi 10.1039/D3DT00200D
_journal_year 2023
_chemical_formula_moiety 'C81 H52 Cl4 Ir2 N6, 3(C H Cl3)'
_chemical_formula_sum 'C84 H55 Cl13 Ir2 N6'
_chemical_formula_weight 1993.59
_space_group_crystal_system monoclinic
_space_group_IT_number 14
_space_group_name_Hall '-P 2yn'
_space_group_name_H-M_alt 'P 1 21/n 1'
_atom_sites_solution_hydrogens geom
_atom_sites_solution_primary dual
_audit_creation_date 2022-01-19
_audit_creation_method
;
Olex2 1.3
(compiled Nov 21 2019 18:26:39 for OlexSys, GUI svn.r6003)
;
_audit_update_record
;
2022-01-19 deposited with the CCDC.	2023-04-19 downloaded from the CCDC.
;
_cell_angle_alpha 90
_cell_angle_beta 98.7730(10)
_cell_angle_gamma 90
_cell_formula_units_Z 4
_cell_length_a 19.5439(6)
_cell_length_b 17.4940(6)
_cell_length_c 22.5983(7)
_cell_measurement_reflns_used 9013
_cell_measurement_temperature 150.0
_cell_measurement_theta_max 28.28
_cell_measurement_theta_min 2.33
_cell_volume 7636.0(4)
_computing_cell_refinement 'APEX3 v.2017.3_0 (Bruker AXS, 2017)'
_computing_data_collection 'APEX3 v.2017.3_0 (Bruker AXS, 2017)'
_computing_data_reduction 'SAINT v8.38A (Bruker AXS, 2016)'
_computing_molecular_graphics 'Olex2 1.3 (Dolomanov et al., 2009)'
_computing_publication_material 'Olex2 1.3 (Dolomanov et al., 2009)'
_computing_structure_refinement 'SHELXL 2018/3 (Sheldrick, 2015)'
_computing_structure_solution 'SHELXT 2018/2 (Sheldrick, 2018)'
_diffrn_ambient_temperature 150.0
_diffrn_detector 'Bruker PHOTON II'
_diffrn_detector_area_resol_mean 10.4
_diffrn_detector_type 'CMOS sensor'
_diffrn_measured_fraction_theta_full 0.999
_diffrn_measured_fraction_theta_max 0.998
_diffrn_measurement_device '3-circle diffractometer'
_diffrn_measurement_device_type 'Bruker D8 Venture'
_diffrn_measurement_method \w-scan
_diffrn_radiation_monochromator 'focusing mirrors'
_diffrn_radiation_probe x-ray
_diffrn_radiation_type MoK\a
_diffrn_radiation_wavelength 0.71073
_diffrn_reflns_av_R_equivalents 0.0458
_diffrn_reflns_av_unetI/netI 0.0298
_diffrn_reflns_Laue_measured_fraction_full 0.999
_diffrn_reflns_Laue_measured_fraction_max 0.998
_diffrn_reflns_limit_h_max 26
_diffrn_reflns_limit_h_min -26
_diffrn_reflns_limit_k_max 23
_diffrn_reflns_limit_k_min -23
_diffrn_reflns_limit_l_max 30
_diffrn_reflns_limit_l_min -30
_diffrn_reflns_number 142791
_diffrn_reflns_point_group_measured_fraction_full 0.999
_diffrn_reflns_point_group_measured_fraction_max 0.998
_diffrn_reflns_theta_full 25.242
_diffrn_reflns_theta_max 28.310
_diffrn_reflns_theta_min 1.895
_diffrn_source 'microfocus sealed X-ray tube'
_diffrn_source_current 1.4
_diffrn_source_power 0.07
_diffrn_source_type 'Incoatec I\mS microsource'
_diffrn_source_voltage 50.0
_diffrn_standards_number 0
_exptl_absorpt_coefficient_mu 3.988
_exptl_absorpt_correction_T_max 0.7457
_exptl_absorpt_correction_T_min 0.6752
_exptl_absorpt_correction_type multi-scan
_exptl_absorpt_process_details
;
SADABS-2016/2 (Bruker,2016/2) was used for absorption correction.
wR2(int) was 0.0937 before and 0.0504 after correction.
The Ratio of minimum to maximum transmission is 0.9055.
The \l/2 correction factor is Not present.
;
_exptl_crystal_colour yellow
_exptl_crystal_colour_primary yellow
_exptl_crystal_density_diffrn 1.734
_exptl_crystal_description irregular
_exptl_crystal_F_000 3904
_exptl_crystal_preparation Luminescent
_exptl_crystal_recrystallization_method 'Re-crystallisation from solvent: CHCl3'
_exptl_crystal_size_max 0.1
_exptl_crystal_size_mid 0.08
_exptl_crystal_size_min 0.03
_refine_diff_density_max 1.750
_refine_diff_density_min -1.191
_refine_diff_density_rms 0.112
_refine_ls_extinction_method none
_refine_ls_goodness_of_fit_ref 1.063
_refine_ls_hydrogen_treatment constr
_refine_ls_matrix_type full
_refine_ls_number_parameters 946
_refine_ls_number_reflns 18981
_refine_ls_number_restraints 0
_refine_ls_restrained_S_all 1.063
_refine_ls_R_factor_all 0.0477
_refine_ls_R_factor_gt 0.0349
_refine_ls_shift/su_max 0.004
_refine_ls_shift/su_mean 0.000
_refine_ls_structure_factor_coef Fsqd
_refine_ls_weighting_details 'w=1/[\s^2^(Fo^2^)+(0.0228P)^2^+27.5746P] where P=(Fo^2^+2Fc^2^)/3'
_refine_ls_weighting_scheme calc
_refine_ls_wR_factor_gt 0.0727
_refine_ls_wR_factor_ref 0.0771
_reflns_Friedel_coverage 0.000
_reflns_number_gt 15663
_reflns_number_total 18981
_reflns_threshold_expression 'I > 2\s(I)'
_cod_data_source_file d3dt00200d2.cif
_cod_data_source_block st229_five
_cod_depositor_comments
;
The following automatic conversions were performed:

data item '_diffrn_radiation_probe' value 'X-ray' was changed to
'x-ray' in accordance with the
/home/data/users/saulius/crontab/automatic-downloads/rss-feeds/RSC/lib/dictionaries/cif_core.dic
dictionary named 'cif_core.dic' version 2.4.2 last updated on
2011-04-26.

Automatic conversion script
Id: cif_fix_values 8170 2020-07-09 18:12:32Z antanas 
;
_cod_database_code 7712832
_shelx_shelxl_version_number 2018/3
_shelx_space_group_comment
;
The symmetry employed for this shelxl refinement is uniquely defined
by the following loop, which should always be used as a source of
symmetry information in preference to the above space-group names.
They are only intended as comments.
;
_shelx_estimated_absorpt_t_max 0.890
_shelx_estimated_absorpt_t_min 0.691
_computing.bruker_data_scaling 'SADABS V2012/1 (Bruker AXS Inc.)'

_olex2_refinement_description
;
1. Fixed Uiso
 At 1.2 times of:
  All C(H) groups
2.a Ternary CH refined with riding coordinates:
 C02P(H02P), C02W(H02W), C02X(H02X)
2.b Aromatic/amide H refined with riding coordinates:
 C66(H66), C28(H28), C36(H36), C38(H38), C39(H39), C30(H30), C80(H80),
 C37(H37), C71(H71), C12(H12), C64(H64), C3(H3), C33(H33), C2(H2), C77(H77),
 C21(H21), C32(H32), C50(H50), C62(H62), C44(H44), C63(H63), C75(H75), C26(H26),
  C19(H19), C17(H17), C46(H46), C31(H31), C10(H10), C4(H4), C23(H23), C79(H79),
 C56(H56), C20(H20), C18(H18), C74(H74), C48(H48), C47(H47), C61(H61), C45(H45),
  C72(H72), C73(H73), C78(H78), C24(H24), C25(H25), C53(H53), C51(H51),
 C52(H52), C58(H58), C7(H7), C8(H8), C9(H9), C57(H57)
;
_olex2_submission_special_instructions 'No special instructions were received'

loop_
_space_group_symop_operation_xyz
'x, y, z'
'-x+1/2, y+1/2, -z+1/2'
'-x, -y, -z'
'x-1/2, -y-1/2, z-1/2'

loop_
_atom_site_label
_atom_site_type_symbol
_atom_site_fract_x
_atom_site_fract_y
_atom_site_fract_z
_atom_site_U_iso_or_equiv
_atom_site_adp_type
_atom_site_occupancy
_atom_site_site_symmetry_order
_atom_site_calc_flag
_atom_site_refinement_flags_posn
_atom_site_refinement_flags_adp
_atom_site_refinement_flags_occupancy
_atom_site_disorder_assembly
_atom_site_disorder_group
Ir1 Ir 0.53614(2) 0.47806(2) 0.77023(2) 0.01796(4) Uani 1 1 d . . . . .
Ir2 Ir 0.38728(2) 0.52688(2) 0.69417(2) 0.02035(4) Uani 1 1 d . . . . .
Cl3 Cl 0.43000(5) 0.40393(5) 0.71957(4) 0.02054(18) Uani 1 1 d . . . . .
Cl1 Cl 0.50459(5) 0.56043(5) 0.68836(4) 0.02387(19) Uani 1 1 d . . . . .
Cl2 Cl 0.44036(5) 0.53834(5) 0.80845(4) 0.02407(19) Uani 1 1 d . . . . .
Cl06 Cl 0.35080(5) 0.65319(6) 0.67639(5) 0.0318(2) Uani 1 1 d . . . . .
Cl07 Cl 0.40459(6) 0.34308(8) 0.89290(6) 0.0462(3) Uani 1 1 d . . . . .
Cl08 Cl 0.83055(8) 0.40092(11) 0.40001(8) 0.0714(5) Uani 1 1 d . . . . .
Cl09 Cl 0.48654(11) 0.76445(13) 0.55985(7) 0.0802(6) Uani 1 1 d . . . . .
Cl0A Cl 0.26924(9) 0.40912(13) 0.87676(10) 0.0899(7) Uani 1 1 d . . . . .
Cl0B Cl 0.30306(10) 0.29002(12) 0.79696(8) 0.0814(6) Uani 1 1 d . . . . .
Cl0C Cl 0.56221(10) 0.76280(12) 0.67696(9) 0.0837(6) Uani 1 1 d . . . . .
Cl0D Cl 0.78332(11) 0.42884(11) 0.51219(9) 0.0812(6) Uani 1 1 d . . . . .
Cl0E Cl 0.43772(14) 0.85101(12) 0.65189(10) 0.1034(8) Uani 1 1 d . . . . .
Cl0F Cl 0.77695(15) 0.27690(10) 0.46337(10) 0.1002(8) Uani 1 1 d . . . . .
N1 N 0.61171(16) 0.43186(18) 0.72954(14) 0.0193(6) Uani 1 1 d . . . . .
N6 N 0.19591(17) 0.42258(19) 0.68903(15) 0.0228(7) Uani 1 1 d . . . . .
N3 N 0.55723(16) 0.40213(18) 0.84105(14) 0.0200(6) Uani 1 1 d . . . . .
N2 N 0.71770(17) 0.40454(18) 0.71114(15) 0.0230(7) Uani 1 1 d . . . . .
N5 N 0.29158(17) 0.49247(18) 0.70221(15) 0.0210(7) Uani 1 1 d . . . . .
N4 N 0.57188(17) 0.29518(19) 0.89480(15) 0.0229(7) Uani 1 1 d . . . . .
C41 C 0.5628(2) 0.2771(2) 0.78585(17) 0.0213(8) Uani 1 1 d . . . . .
C40 C 0.6286(2) 0.2477(2) 0.77409(17) 0.0215(8) Uani 1 1 d . . . . .
C11 C 0.8084(2) 0.4809(3) 0.8880(2) 0.0326(10) Uani 1 1 d . . . . .
C15 C 0.67891(19) 0.4358(2) 0.75110(18) 0.0209(8) Uani 1 1 d . . . . .
C29 C 0.5040(2) 0.2168(2) 0.69525(18) 0.0243(8) Uani 1 1 d . . . . .
C66 C 0.2637(2) 0.3179(2) 0.61222(18) 0.0222(8) Uani 1 1 d . . . . .
H66 H 0.237133 0.292815 0.638323 0.027 Uiso 1 1 calc R U . . .
C28 C 0.5032(2) 0.2576(2) 0.75008(18) 0.0233(8) Uani 1 1 d . . . . .
H28 H 0.460091 0.271263 0.761629 0.028 Uiso 1 1 calc R U . . .
C69 C 0.25991(19) 0.4333(2) 0.67237(17) 0.0204(8) Uani 1 1 d . . . . .
C34 C 0.5672(2) 0.1880(2) 0.68132(19) 0.0265(9) Uani 1 1 d . . . . .
C49 C 0.5754(2) 0.3549(2) 0.93565(18) 0.0241(8) Uani 1 1 d . . . . .
C36 C 0.6943(2) 0.1704(2) 0.7138(2) 0.0288(9) Uani 1 1 d . . . . .
H36 H 0.696308 0.139543 0.679469 0.035 Uiso 1 1 calc R U . . .
C38 C 0.7520(2) 0.2301(2) 0.80222(19) 0.0284(9) Uani 1 1 d . . . . .
H38 H 0.793322 0.239797 0.829153 0.034 Uiso 1 1 calc R U . . .
C35 C 0.6304(2) 0.2009(2) 0.72304(18) 0.0233(8) Uani 1 1 d . . . . .
C81 C 0.2471(2) 0.5217(2) 0.73975(19) 0.0248(8) Uani 1 1 d . . . . .
C39 C 0.6908(2) 0.2622(2) 0.81256(19) 0.0255(8) Uani 1 1 d . . . . .
H39 H 0.690441 0.294634 0.846214 0.031 Uiso 1 1 calc R U . . .
C16 C 0.7891(2) 0.4203(2) 0.70590(19) 0.0265(9) Uani 1 1 d . . . . .
C30 C 0.4430(2) 0.2105(2) 0.6537(2) 0.0287(9) Uani 1 1 d . . . . .
H30 H 0.400822 0.230420 0.663307 0.034 Uiso 1 1 calc R U . . .
C80 C 0.2536(2) 0.5832(3) 0.7792(2) 0.0320(10) Uani 1 1 d . . . . .
H80 H 0.294338 0.613562 0.785655 0.038 Uiso 1 1 calc R U . . .
C42 C 0.56166(19) 0.3261(2) 0.83897(17) 0.0204(8) Uani 1 1 d . . . . .
C76 C 0.1869(2) 0.4775(2) 0.73097(18) 0.0247(8) Uani 1 1 d . . . . .
C37 C 0.7538(2) 0.1839(2) 0.7528(2) 0.0292(9) Uani 1 1 d . . . . .
H37 H 0.796195 0.161505 0.746060 0.035 Uiso 1 1 calc R U . . .
C70 C 0.1418(2) 0.3700(2) 0.66551(19) 0.0251(8) Uani 1 1 d . . . . .
C1 C 0.60622(19) 0.5536(2) 0.81013(17) 0.0208(8) Uani 1 1 d . . . . .
C71 C 0.1045(2) 0.3819(3) 0.6094(2) 0.0315(10) Uani 1 1 d . . . . .
H71 H 0.112857 0.425531 0.586588 0.038 Uiso 1 1 calc R U . . .
C12 C 0.7740(2) 0.4461(2) 0.8348(2) 0.0275(9) Uani 1 1 d . . . . .
H12 H 0.796607 0.406132 0.816874 0.033 Uiso 1 1 calc R U . . .
C64 C 0.2533(2) 0.2032(2) 0.54775(19) 0.0288(9) Uani 1 1 d . . . . .
H64 H 0.228031 0.178253 0.574876 0.035 Uiso 1 1 calc R U . . .
C3 C 0.6264(2) 0.6720(2) 0.8658(2) 0.0321(10) Uani 1 1 d . . . . .
H3 H 0.612291 0.722733 0.872784 0.039 Uiso 1 1 calc R U . . .
C22 C 0.6715(2) 0.3776(2) 0.66247(18) 0.0237(8) Uani 1 1 d . . . . .
C27 C 0.6052(2) 0.3961(2) 0.67368(18) 0.0220(8) Uani 1 1 d . . . . .
C33 C 0.5656(3) 0.1507(3) 0.6260(2) 0.0344(10) Uani 1 1 d . . . . .
H33 H 0.606913 0.129045 0.616125 0.041 Uiso 1 1 calc R U . . .
C6 C 0.7773(2) 0.5425(3) 0.9132(2) 0.0331(10) Uani 1 1 d . . . . .
C60 C 0.3147(2) 0.3167(2) 0.51993(18) 0.0258(9) Uani 1 1 d . . . . .
C59 C 0.3412(2) 0.3934(2) 0.53405(18) 0.0263(9) Uani 1 1 d . . . . .
C65 C 0.2784(2) 0.2786(2) 0.56026(18) 0.0249(8) Uani 1 1 d . . . . .
C2 C 0.5857(2) 0.6271(2) 0.8232(2) 0.0274(9) Uani 1 1 d . . . . .
H2 H 0.543314 0.646896 0.802834 0.033 Uiso 1 1 calc R U . . .
C77 C 0.1310(2) 0.4922(3) 0.7606(2) 0.0325(10) Uani 1 1 d . . . . .
H77 H 0.090196 0.462005 0.754231 0.039 Uiso 1 1 calc R U . . .
C21 C 0.8342(2) 0.3606(3) 0.7015(2) 0.0341(10) Uani 1 1 d . . . . .
H21 H 0.819614 0.309051 0.703518 0.041 Uiso 1 1 calc R U . . .
C5 C 0.7122(2) 0.5729(3) 0.88244(19) 0.0292(9) Uani 1 1 d . . . . .
C32 C 0.5060(3) 0.1450(3) 0.5864(2) 0.0378(11) Uani 1 1 d . . . . .
H32 H 0.506491 0.119843 0.549236 0.045 Uiso 1 1 calc R U . . .
C50 C 0.5859(2) 0.3539(3) 0.99824(19) 0.0299(9) Uani 1 1 d . . . . .
H50 H 0.590844 0.307454 1.020239 0.036 Uiso 1 1 calc R U . . .
C62 C 0.3011(2) 0.2043(3) 0.4566(2) 0.0348(10) Uani 1 1 d . . . . .
H62 H 0.308936 0.179142 0.421001 0.042 Uiso 1 1 calc R U . . .
C54 C 0.5664(2) 0.4213(2) 0.90243(17) 0.0227(8) Uani 1 1 d . . . . .
C43 C 0.5743(2) 0.2147(2) 0.91000(18) 0.0250(8) Uani 1 1 d . . . . .
C44 C 0.5156(2) 0.1707(3) 0.8959(2) 0.0355(10) Uani 1 1 d . . . . .
H44 H 0.474111 0.192188 0.875109 0.043 Uiso 1 1 calc R U . . .
C67 C 0.3317(2) 0.4282(2) 0.58933(17) 0.0213(8) Uani 1 1 d . . . . .
C63 C 0.2652(2) 0.1663(3) 0.4968(2) 0.0332(10) Uani 1 1 d . . . . .
H63 H 0.249202 0.115498 0.488911 0.040 Uiso 1 1 calc R U . . .
C14 C 0.7094(2) 0.4686(2) 0.80848(18) 0.0225(8) Uani 1 1 d . . . . .
C75 C 0.1285(2) 0.3076(3) 0.7003(2) 0.0315(10) Uani 1 1 d . . . . .
H75 H 0.153175 0.301104 0.739527 0.038 Uiso 1 1 calc R U . . .
C26 C 0.5474(2) 0.3791(2) 0.63141(18) 0.0244(8) Uani 1 1 d . . . . .
H26 H 0.501942 0.392509 0.637571 0.029 Uiso 1 1 calc R U . . .
C19 C 0.9230(3) 0.4520(4) 0.6912(2) 0.0488(14) Uani 1 1 d . . . . .
H19 H 0.969371 0.462918 0.686085 0.059 Uiso 1 1 calc R U . . .
C17 C 0.8095(2) 0.4956(3) 0.7022(2) 0.0356(11) Uani 1 1 d . . . . .
H17 H 0.777388 0.535982 0.703991 0.043 Uiso 1 1 calc R U . . .
C68 C 0.2867(2) 0.3906(2) 0.62542(18) 0.0222(8) Uani 1 1 d . . . . .
C46 C 0.5785(3) 0.0633(3) 0.9434(2) 0.0412(12) Uani 1 1 d . . . . .
H46 H 0.580198 0.011111 0.955078 0.049 Uiso 1 1 calc R U . . .
C31 C 0.4438(3) 0.1759(3) 0.5998(2) 0.0360(10) Uani 1 1 d . . . . .
H31 H 0.402639 0.172785 0.571472 0.043 Uiso 1 1 calc R U . . .
C55 C 0.3675(2) 0.4977(2) 0.60771(19) 0.0231(8) Uani 1 1 d . . . . .
C10 C 0.8741(2) 0.4541(3) 0.9156(3) 0.0416(12) Uani 1 1 d . . . . .
H10 H 0.896799 0.414555 0.897230 0.050 Uiso 1 1 calc R U . . .
C4 C 0.6862(2) 0.6443(3) 0.8975(2) 0.0348(10) Uani 1 1 d . . . . .
H4 H 0.710262 0.673058 0.929813 0.042 Uiso 1 1 calc R U . . .
C13 C 0.6746(2) 0.5317(2) 0.83425(19) 0.0252(8) Uani 1 1 d . . . . .
C23 C 0.6834(2) 0.3399(3) 0.6108(2) 0.0312(10) Uani 1 1 d . . . . .
H23 H 0.728942 0.327490 0.604049 0.037 Uiso 1 1 calc R U . . .
C79 C 0.1981(2) 0.5978(3) 0.8086(2) 0.0404(12) Uani 1 1 d . . . . .
H79 H 0.200771 0.639511 0.835755 0.049 Uiso 1 1 calc R U . . .
C56 C 0.4007(2) 0.5358(2) 0.5658(2) 0.0296(9) Uani 1 1 d . . . . .
H56 H 0.420746 0.584522 0.575442 0.036 Uiso 1 1 calc R U . . .
C20 C 0.9019(3) 0.3783(3) 0.6942(2) 0.0445(12) Uani 1 1 d . . . . .
H20 H 0.933827 0.338126 0.691104 0.053 Uiso 1 1 calc R U . . .
C18 C 0.8771(3) 0.5112(3) 0.6958(3) 0.0463(13) Uani 1 1 d . . . . .
H18 H 0.892274 0.562730 0.694462 0.056 Uiso 1 1 calc R U . . .
C74 C 0.0786(2) 0.2551(3) 0.6767(2) 0.0364(11) Uani 1 1 d . . . . .
H74 H 0.069532 0.211600 0.699518 0.044 Uiso 1 1 calc R U . . .
C48 C 0.6345(2) 0.1847(3) 0.9403(2) 0.0316(9) Uani 1 1 d . . . . .
H48 H 0.674344 0.216095 0.949652 0.038 Uiso 1 1 calc R U . . .
C47 C 0.6369(3) 0.1093(3) 0.9572(2) 0.0367(11) Uani 1 1 d . . . . .
H47 H 0.678494 0.088472 0.978247 0.044 Uiso 1 1 calc R U . . .
C61 C 0.3252(2) 0.2771(3) 0.46775(19) 0.0318(10) Uani 1 1 d . . . . .
H61 H 0.349505 0.301510 0.439701 0.038 Uiso 1 1 calc R U . . .
C45 C 0.5185(3) 0.0937(3) 0.9129(3) 0.0432(12) Uani 1 1 d . . . . .
H45 H 0.478714 0.062228 0.903238 0.052 Uiso 1 1 calc R U . . .
C72 C 0.0543(3) 0.3285(3) 0.5870(2) 0.0398(12) Uani 1 1 d . . . . .
H72 H 0.028212 0.335231 0.548279 0.048 Uiso 1 1 calc R U . . .
C73 C 0.0427(2) 0.2657(3) 0.6212(2) 0.0443(13) Uani 1 1 d . . . . .
H73 H 0.008790 0.229255 0.605354 0.053 Uiso 1 1 calc R U . . .
C78 C 0.1381(2) 0.5531(3) 0.7996(2) 0.0413(12) Uani 1 1 d . . . . .
H78 H 0.101292 0.565118 0.820939 0.050 Uiso 1 1 calc R U . . .
C24 C 0.6264(2) 0.3216(3) 0.5702(2) 0.0333(10) Uani 1 1 d . . . . .
H24 H 0.632208 0.294834 0.534692 0.040 Uiso 1 1 calc R U . . .
C25 C 0.5597(2) 0.3417(3) 0.5800(2) 0.0308(9) Uani 1 1 d . . . . .
H25 H 0.521421 0.329202 0.550384 0.037 Uiso 1 1 calc R U . . .
C53 C 0.5682(2) 0.4921(2) 0.93128(19) 0.0267(9) Uani 1 1 d . . . . .
H53 H 0.561306 0.538479 0.909330 0.032 Uiso 1 1 calc R U . . .
C51 C 0.5886(2) 0.4235(3) 1.0261(2) 0.0356(11) Uani 1 1 d . . . . .
H51 H 0.596048 0.425643 1.068563 0.043 Uiso 1 1 calc R U . . .
C02P C 0.4785(3) 0.7680(3) 0.6350(2) 0.0424(12) Uani 1 1 d . . . . .
H02P H 0.450772 0.723029 0.645067 0.051 Uiso 1 1 calc R U . . .
C52 C 0.5806(2) 0.4916(3) 0.9934(2) 0.0327(10) Uani 1 1 d . . . . .
H52 H 0.583772 0.538885 1.014339 0.039 Uiso 1 1 calc R U . . .
C58 C 0.3781(2) 0.4337(3) 0.4948(2) 0.0344(10) Uani 1 1 d . . . . .
H58 H 0.384174 0.411808 0.457456 0.041 Uiso 1 1 calc R U . . .
C7 C 0.8109(3) 0.5726(3) 0.9685(2) 0.0454(13) Uani 1 1 d . . . . .
H7 H 0.790412 0.613793 0.986852 0.054 Uiso 1 1 calc R U . . .
C8 C 0.8723(3) 0.5427(4) 0.9955(3) 0.0582(17) Uani 1 1 d . . . . .
H8 H 0.893265 0.561758 1.033274 0.070 Uiso 1 1 calc R U . . .
C9 C 0.9044(3) 0.4846(3) 0.9679(3) 0.0564(17) Uani 1 1 d . . . . .
H9 H 0.948331 0.466178 0.986206 0.068 Uiso 1 1 calc R U . . .
C57 C 0.4049(2) 0.5038(3) 0.5104(2) 0.0356(11) Uani 1 1 d . . . . .
H57 H 0.427125 0.531553 0.482628 0.043 Uiso 1 1 calc R U . . .
C02W C 0.3333(3) 0.3688(3) 0.8404(2) 0.0471(13) Uani 1 1 d . . . . .
H02W H 0.348655 0.408438 0.813347 0.057 Uiso 1 1 calc R U . . .
C02X C 0.7731(3) 0.3740(3) 0.4485(3) 0.0480(13) Uani 1 1 d . . . . .
H02X H 0.725450 0.384526 0.426976 0.058 Uiso 1 1 calc R U . . .

loop_
_atom_site_aniso_label
_atom_site_aniso_U_11
_atom_site_aniso_U_22
_atom_site_aniso_U_33
_atom_site_aniso_U_23
_atom_site_aniso_U_13
_atom_site_aniso_U_12
Ir1 0.01541(7) 0.01550(7) 0.02373(8) -0.00106(6) 0.00540(5) -0.00065(5)
Ir2 0.01688(7) 0.01581(7) 0.02886(8) -0.00039(6) 0.00507(6) -0.00030(5)
Cl3 0.0181(4) 0.0168(4) 0.0271(5) 0.0002(3) 0.0047(4) -0.0004(3)
Cl1 0.0187(4) 0.0211(4) 0.0324(5) 0.0047(4) 0.0055(4) -0.0008(3)
Cl2 0.0198(4) 0.0223(5) 0.0315(5) -0.0047(4) 0.0083(4) 0.0001(3)
Cl06 0.0260(5) 0.0188(5) 0.0506(7) 0.0012(4) 0.0058(5) 0.0028(4)
Cl07 0.0290(6) 0.0528(8) 0.0560(8) -0.0127(6) 0.0042(5) 0.0007(5)
Cl08 0.0490(9) 0.0858(12) 0.0829(12) 0.0285(10) 0.0216(8) -0.0011(8)
Cl09 0.0934(14) 0.1054(15) 0.0456(9) -0.0281(9) 0.0229(9) -0.0111(11)
Cl0A 0.0590(10) 0.1144(16) 0.1067(15) 0.0547(13) 0.0453(10) 0.0453(11)
Cl0B 0.0789(12) 0.0996(14) 0.0581(10) 0.0082(9) -0.0140(9) -0.0512(11)
Cl0C 0.0689(11) 0.0854(13) 0.0865(13) 0.0175(10) -0.0212(10) -0.0280(10)
Cl0D 0.0905(14) 0.0715(12) 0.0861(13) -0.0164(10) 0.0273(11) -0.0264(10)
Cl0E 0.156(2) 0.0771(13) 0.0913(14) 0.0118(11) 0.0652(15) 0.0518(14)
Cl0F 0.179(2) 0.0382(9) 0.0976(15) 0.0207(9) 0.0672(16) 0.0191(11)
N1 0.0167(15) 0.0190(16) 0.0235(16) -0.0009(12) 0.0068(13) 0.0005(12)
N6 0.0190(16) 0.0242(17) 0.0259(17) -0.0041(13) 0.0056(13) -0.0025(13)
N3 0.0153(15) 0.0208(16) 0.0249(17) -0.0044(13) 0.0060(13) -0.0031(12)
N2 0.0179(16) 0.0212(17) 0.0312(19) -0.0018(13) 0.0074(14) 0.0022(12)
N5 0.0185(16) 0.0203(16) 0.0246(17) -0.0018(12) 0.0043(13) 0.0000(12)
N4 0.0240(17) 0.0219(17) 0.0233(17) 0.0020(13) 0.0053(14) -0.0003(13)
C41 0.025(2) 0.0152(17) 0.024(2) 0.0012(14) 0.0058(16) 0.0009(14)
C40 0.025(2) 0.0159(18) 0.024(2) 0.0014(14) 0.0028(16) -0.0014(14)
C11 0.027(2) 0.029(2) 0.040(3) 0.0120(19) -0.0024(19) -0.0066(18)
C15 0.0170(18) 0.0203(19) 0.027(2) 0.0013(15) 0.0071(15) 0.0012(14)
C29 0.028(2) 0.0170(18) 0.027(2) 0.0013(15) -0.0014(16) -0.0005(15)
C66 0.0197(19) 0.0229(19) 0.024(2) -0.0007(15) 0.0033(16) 0.0001(15)
C28 0.0216(19) 0.0172(18) 0.031(2) 0.0036(15) 0.0040(16) 0.0001(14)
C69 0.0188(18) 0.0190(18) 0.0237(19) 0.0004(14) 0.0040(15) -0.0003(14)
C34 0.033(2) 0.0181(19) 0.027(2) -0.0029(15) -0.0003(18) 0.0011(16)
C49 0.0203(19) 0.028(2) 0.024(2) -0.0041(16) 0.0046(16) -0.0027(15)
C36 0.034(2) 0.022(2) 0.030(2) -0.0054(16) 0.0066(19) 0.0058(17)
C38 0.024(2) 0.030(2) 0.030(2) 0.0016(17) 0.0013(17) -0.0013(17)
C35 0.024(2) 0.0188(19) 0.026(2) 0.0011(15) 0.0021(16) -0.0002(15)
C81 0.0189(18) 0.025(2) 0.031(2) -0.0041(17) 0.0063(16) 0.0024(16)
C39 0.026(2) 0.024(2) 0.027(2) -0.0034(16) 0.0055(17) 0.0005(16)
C16 0.0180(19) 0.032(2) 0.030(2) 0.0001(17) 0.0073(16) -0.0001(16)
C30 0.024(2) 0.027(2) 0.034(2) 0.0007(17) -0.0009(18) -0.0026(16)
C80 0.026(2) 0.029(2) 0.041(3) -0.0138(19) 0.0040(19) -0.0009(17)
C42 0.0162(18) 0.0223(19) 0.0230(19) 0.0013(15) 0.0039(15) -0.0022(14)
C76 0.0212(19) 0.024(2) 0.029(2) -0.0041(16) 0.0038(16) 0.0003(16)
C37 0.023(2) 0.028(2) 0.037(2) -0.0003(18) 0.0067(18) 0.0064(16)
C70 0.0191(19) 0.027(2) 0.032(2) -0.0079(16) 0.0098(17) -0.0059(15)
C1 0.0186(18) 0.0206(18) 0.025(2) -0.0025(15) 0.0086(15) -0.0042(14)
C71 0.027(2) 0.034(2) 0.033(2) -0.0073(18) 0.0035(18) -0.0033(18)
C12 0.021(2) 0.025(2) 0.037(2) 0.0039(17) 0.0070(18) -0.0024(16)
C64 0.030(2) 0.026(2) 0.028(2) -0.0017(17) 0.0009(18) 0.0013(17)
C3 0.032(2) 0.020(2) 0.048(3) -0.0090(18) 0.016(2) -0.0057(17)
C22 0.022(2) 0.023(2) 0.027(2) 0.0013(15) 0.0067(16) 0.0011(15)
C27 0.024(2) 0.0164(18) 0.027(2) 0.0013(15) 0.0082(16) -0.0004(14)
C33 0.038(3) 0.030(2) 0.034(2) -0.0090(18) 0.002(2) 0.0062(19)
C6 0.031(2) 0.036(2) 0.031(2) 0.0006(18) 0.0010(19) -0.0154(19)
C60 0.024(2) 0.028(2) 0.025(2) -0.0007(16) 0.0004(17) 0.0076(16)
C59 0.026(2) 0.029(2) 0.025(2) 0.0011(16) 0.0051(17) 0.0049(16)
C65 0.024(2) 0.026(2) 0.024(2) -0.0033(16) 0.0005(16) 0.0047(16)
C2 0.023(2) 0.022(2) 0.039(2) -0.0032(17) 0.0100(18) -0.0027(16)
C77 0.025(2) 0.037(2) 0.038(3) -0.0098(19) 0.0124(19) -0.0023(18)
C21 0.027(2) 0.032(2) 0.045(3) 0.002(2) 0.010(2) 0.0051(18)
C5 0.027(2) 0.031(2) 0.031(2) -0.0031(17) 0.0073(18) -0.0090(17)
C32 0.050(3) 0.032(2) 0.029(2) -0.0077(18) -0.004(2) 0.003(2)
C50 0.028(2) 0.039(2) 0.024(2) 0.0022(18) 0.0070(17) 0.0009(18)
C62 0.038(3) 0.042(3) 0.025(2) -0.0096(19) 0.0023(19) 0.012(2)
C54 0.0186(19) 0.028(2) 0.0222(19) -0.0049(15) 0.0067(15) -0.0014(15)
C43 0.027(2) 0.023(2) 0.026(2) 0.0042(16) 0.0058(17) 0.0002(16)
C44 0.029(2) 0.029(2) 0.048(3) 0.008(2) 0.004(2) -0.0018(18)
C67 0.0198(18) 0.0217(19) 0.0231(19) 0.0017(15) 0.0055(15) 0.0030(15)
C63 0.038(3) 0.027(2) 0.032(2) -0.0064(18) -0.003(2) 0.0057(18)
C14 0.0220(19) 0.0185(19) 0.028(2) 0.0023(15) 0.0059(16) -0.0029(15)
C75 0.026(2) 0.033(2) 0.038(3) -0.0051(19) 0.0132(19) -0.0049(18)
C26 0.024(2) 0.026(2) 0.024(2) -0.0005(16) 0.0071(16) -0.0036(16)
C19 0.023(2) 0.073(4) 0.052(3) 0.003(3) 0.012(2) -0.011(2)
C17 0.027(2) 0.032(2) 0.051(3) 0.000(2) 0.016(2) -0.0021(18)
C68 0.0189(18) 0.024(2) 0.023(2) -0.0001(15) 0.0033(15) 0.0026(15)
C46 0.051(3) 0.026(2) 0.047(3) 0.011(2) 0.008(2) 0.003(2)
C31 0.034(2) 0.034(2) 0.036(3) -0.0017(19) -0.007(2) -0.0049(19)
C55 0.0204(19) 0.0199(19) 0.029(2) 0.0011(15) 0.0039(16) 0.0018(14)
C10 0.027(2) 0.033(2) 0.061(3) 0.016(2) -0.007(2) -0.0041(19)
C4 0.036(3) 0.031(2) 0.039(3) -0.0121(19) 0.010(2) -0.0131(19)
C13 0.023(2) 0.022(2) 0.032(2) 0.0028(16) 0.0085(17) -0.0016(15)
C23 0.029(2) 0.032(2) 0.036(2) 0.0000(18) 0.0141(19) 0.0046(18)
C79 0.032(2) 0.041(3) 0.050(3) -0.026(2) 0.011(2) 0.000(2)
C56 0.025(2) 0.027(2) 0.036(2) 0.0087(18) 0.0053(18) 0.0006(17)
C20 0.028(2) 0.053(3) 0.055(3) 0.002(3) 0.014(2) 0.012(2)
C18 0.036(3) 0.047(3) 0.059(3) -0.005(3) 0.020(3) -0.015(2)
C74 0.034(3) 0.030(2) 0.050(3) -0.005(2) 0.020(2) -0.0102(19)
C48 0.031(2) 0.034(2) 0.030(2) 0.0045(18) 0.0048(19) -0.0007(18)
C47 0.033(2) 0.035(3) 0.041(3) 0.007(2) 0.001(2) 0.0031(19)
C61 0.036(2) 0.036(2) 0.024(2) -0.0011(18) 0.0055(18) 0.0108(19)
C45 0.035(3) 0.032(3) 0.063(3) 0.007(2) 0.008(2) -0.008(2)
C72 0.033(3) 0.054(3) 0.033(3) -0.016(2) 0.006(2) -0.009(2)
C73 0.029(2) 0.050(3) 0.059(3) -0.025(3) 0.021(2) -0.021(2)
C78 0.028(2) 0.049(3) 0.050(3) -0.020(2) 0.016(2) 0.001(2)
C24 0.043(3) 0.031(2) 0.029(2) -0.0081(18) 0.012(2) 0.0024(19)
C25 0.031(2) 0.033(2) 0.029(2) -0.0024(18) 0.0059(18) -0.0057(18)
C53 0.026(2) 0.029(2) 0.027(2) -0.0048(16) 0.0105(17) 0.0001(16)
C51 0.034(2) 0.050(3) 0.023(2) -0.0075(19) 0.0066(19) 0.008(2)
C02P 0.049(3) 0.040(3) 0.039(3) -0.004(2) 0.013(2) -0.004(2)
C52 0.033(2) 0.037(2) 0.028(2) -0.0123(18) 0.0065(19) 0.0008(19)
C58 0.038(3) 0.040(3) 0.027(2) 0.0037(19) 0.0107(19) 0.005(2)
C7 0.048(3) 0.050(3) 0.035(3) -0.002(2) -0.003(2) -0.018(2)
C8 0.062(4) 0.058(4) 0.046(3) 0.008(3) -0.020(3) -0.026(3)
C9 0.043(3) 0.046(3) 0.069(4) 0.024(3) -0.025(3) -0.016(3)
C57 0.035(3) 0.040(3) 0.034(3) 0.0131(19) 0.012(2) 0.0019(19)
C02W 0.032(3) 0.060(3) 0.051(3) 0.018(3) 0.010(2) -0.002(2)
C02X 0.042(3) 0.036(3) 0.069(4) 0.011(3) 0.016(3) 0.001(2)

loop_
_atom_type_symbol
_atom_type_description
_atom_type_scat_dispersion_real
_atom_type_scat_dispersion_imag
_atom_type_scat_source
C C 0.0033 0.0016 'International Tables Vol C Tables 4.2.6.8 and 6.1.1.4'
H H 0.0000 0.0000 'International Tables Vol C Tables 4.2.6.8 and 6.1.1.4'
Cl Cl 0.1484 0.1585 'International Tables Vol C Tables 4.2.6.8 and 6.1.1.4'
Ir Ir -1.4442 7.9887 'International Tables Vol C Tables 4.2.6.8 and 6.1.1.4'
N N 0.0061 0.0033 'International Tables Vol C Tables 4.2.6.8 and 6.1.1.4'

loop_
_geom_angle_atom_site_label_1
_geom_angle_atom_site_label_2
_geom_angle_atom_site_label_3
_geom_angle
_geom_angle_site_symmetry_1
_geom_angle_site_symmetry_3
_geom_angle_publ_flag
Cl1 Ir1 Cl3 82.03(3) . . ?
Cl1 Ir1 Cl2 83.66(3) . . ?
Cl2 Ir1 Cl3 76.26(3) . . ?
N1 Ir1 Cl3 101.07(9) . . ?
N1 Ir1 Cl1 90.53(9) . . ?
N1 Ir1 Cl2 173.87(9) . . ?
N1 Ir1 N3 91.26(12) . . ?
N3 Ir1 Cl3 94.17(9) . . ?
N3 Ir1 Cl1 176.05(9) . . ?
N3 Ir1 Cl2 94.43(9) . . ?
C1 Ir1 Cl3 168.63(11) . . ?
C1 Ir1 Cl1 91.67(12) . . ?
C1 Ir1 Cl2 93.70(11) . . ?
C1 Ir1 N1 88.38(14) . . ?
C1 Ir1 N3 91.90(14) . . ?
Cl3 Ir2 Cl1 85.99(3) . . ?
Cl3 Ir2 Cl2 76.01(3) . . ?
Cl1 Ir2 Cl2 78.34(3) . . ?
Cl06 Ir2 Cl3 175.02(4) . . ?
Cl06 Ir2 Cl1 91.63(3) . . ?
Cl06 Ir2 Cl2 99.23(4) . . ?
N5 Ir2 Cl3 90.27(9) . . ?
N5 Ir2 Cl1 176.08(10) . . ?
N5 Ir2 Cl2 99.64(10) . . ?
N5 Ir2 Cl06 92.02(10) . . ?
C55 Ir2 Cl3 90.79(11) . . ?
C55 Ir2 Cl1 93.01(12) . . ?
C55 Ir2 Cl2 164.58(11) . . ?
C55 Ir2 Cl06 93.71(11) . . ?
C55 Ir2 N5 88.19(15) . . ?
Ir2 Cl3 Ir1 83.05(3) . . ?
Ir1 Cl1 Ir2 86.85(3) . . ?
Ir1 Cl2 Ir2 80.08(3) . . ?
C15 N1 Ir1 124.1(3) . . ?
C15 N1 C27 107.6(3) . . ?
C27 N1 Ir1 128.1(3) . . ?
C69 N6 C76 108.1(3) . . ?
C69 N6 C70 129.4(3) . . ?
C76 N6 C70 122.3(3) . . ?
C42 N3 Ir1 128.2(3) . . ?
C42 N3 C54 105.8(3) . . ?
C54 N3 Ir1 126.0(3) . . ?
C15 N2 C16 127.8(3) . . ?
C15 N2 C22 107.2(3) . . ?
C22 N2 C16 121.2(3) . . ?
C69 N5 Ir2 123.8(3) . . ?
C69 N5 C81 107.8(3) . . ?
C81 N5 Ir2 128.4(3) . . ?
C49 N4 C43 125.2(3) . . ?
C42 N4 C49 107.6(3) . . ?
C42 N4 C43 127.0(3) . . ?
C40 C41 C42 118.7(3) . . ?
C28 C41 C40 120.5(4) . . ?
C28 C41 C42 120.8(4) . . ?
C35 C40 C41 119.2(4) . . ?
C39 C40 C41 122.1(4) . . ?
C39 C40 C35 118.8(4) . . ?
C6 C11 C12 119.7(4) . . ?
C6 C11 C10 119.7(5) . . ?
C10 C11 C12 120.7(5) . . ?
N1 C15 N2 110.5(3) . . ?
N1 C15 C14 126.2(3) . . ?
N2 C15 C14 123.2(3) . . ?
C34 C29 C28 119.7(4) . . ?
C30 C29 C28 119.8(4) . . ?
C30 C29 C34 120.3(4) . . ?
C65 C66 H66 119.1 . . ?
C68 C66 H66 119.1 . . ?
C68 C66 C65 121.7(4) . . ?
C41 C28 C29 121.3(4) . . ?
C41 C28 H28 119.4 . . ?
C29 C28 H28 119.4 . . ?
N6 C69 C68 124.9(3) . . ?
N5 C69 N6 109.8(3) . . ?
N5 C69 C68 125.1(3) . . ?
C29 C34 C35 119.0(4) . . ?
C33 C34 C29 117.4(4) . . ?
C33 C34 C35 123.5(4) . . ?
N4 C49 C50 130.4(4) . . ?
C54 C49 N4 106.4(3) . . ?
C54 C49 C50 123.2(4) . . ?
C35 C36 H36 119.1 . . ?
C37 C36 H36 119.1 . . ?
C37 C36 C35 121.7(4) . . ?
C39 C38 H38 119.8 . . ?
C39 C38 C37 120.4(4) . . ?
C37 C38 H38 119.8 . . ?
C40 C35 C34 119.6(4) . . ?
C36 C35 C40 118.3(4) . . ?
C36 C35 C34 122.1(4) . . ?
C80 C81 N5 131.8(4) . . ?
C80 C81 C76 120.9(4) . . ?
C76 C81 N5 107.4(3) . . ?
C40 C39 H39 119.5 . . ?
C38 C39 C40 121.0(4) . . ?
C38 C39 H39 119.5 . . ?
C21 C16 N2 119.8(4) . . ?
C21 C16 C17 121.5(4) . . ?
C17 C16 N2 118.6(4) . . ?
C29 C30 H30 119.7 . . ?
C31 C30 C29 120.6(4) . . ?
C31 C30 H30 119.7 . . ?
C81 C80 H80 121.6 . . ?
C79 C80 C81 116.8(4) . . ?
C79 C80 H80 121.6 . . ?
N3 C42 N4 111.4(3) . . ?
N3 C42 C41 128.0(3) . . ?
N4 C42 C41 120.3(3) . . ?
N6 C76 C81 106.9(3) . . ?
N6 C76 C77 130.7(4) . . ?
C77 C76 C81 122.4(4) . . ?
C36 C37 C38 119.8(4) . . ?
C36 C37 H37 120.1 . . ?
C38 C37 H37 120.1 . . ?
C71 C70 N6 119.9(4) . . ?
C71 C70 C75 121.3(4) . . ?
C75 C70 N6 118.9(4) . . ?
C2 C1 Ir1 120.2(3) . . ?
C2 C1 C13 117.0(4) . . ?
C13 C1 Ir1 122.1(3) . . ?
C70 C71 H71 120.7 . . ?
C70 C71 C72 118.6(5) . . ?
C72 C71 H71 120.7 . . ?
C11 C12 H12 119.0 . . ?
C14 C12 C11 122.0(4) . . ?
C14 C12 H12 119.0 . . ?
C65 C64 H64 119.8 . . ?
C63 C64 H64 119.8 . . ?
C63 C64 C65 120.5(4) . . ?
C2 C3 H3 119.5 . . ?
C4 C3 H3 119.5 . . ?
C4 C3 C2 121.0(4) . . ?
N2 C22 C27 106.6(3) . . ?
C23 C22 N2 130.6(4) . . ?
C23 C22 C27 122.8(4) . . ?
C22 C27 N1 108.0(3) . . ?
C26 C27 N1 131.8(4) . . ?
C26 C27 C22 120.2(4) . . ?
C34 C33 H33 119.3 . . ?
C32 C33 C34 121.4(4) . . ?
C32 C33 H33 119.3 . . ?
C11 C6 C5 119.3(4) . . ?
C11 C6 C7 118.2(5) . . ?
C7 C6 C5 122.5(5) . . ?
C65 C60 C59 119.5(4) . . ?
C65 C60 C61 117.5(4) . . ?
C61 C60 C59 122.9(4) . . ?
C67 C59 C60 119.7(4) . . ?
C58 C59 C60 121.4(4) . . ?
C58 C59 C67 118.9(4) . . ?
C64 C65 C66 120.2(4) . . ?
C60 C65 C66 119.4(4) . . ?
C60 C65 C64 120.3(4) . . ?
C1 C2 C3 121.0(4) . . ?
C1 C2 H2 119.5 . . ?
C3 C2 H2 119.5 . . ?
C76 C77 H77 121.9 . . ?
C78 C77 C76 116.2(4) . . ?
C78 C77 H77 121.9 . . ?
C16 C21 H21 121.0 . . ?
C16 C21 C20 118.0(4) . . ?
C20 C21 H21 121.0 . . ?
C4 C5 C6 122.0(4) . . ?
C4 C5 C13 118.2(4) . . ?
C13 C5 C6 119.7(4) . . ?
C33 C32 H32 119.6 . . ?
C33 C32 C31 120.8(4) . . ?
C31 C32 H32 119.6 . . ?
C49 C50 H50 121.8 . . ?
C51 C50 C49 116.3(4) . . ?
C51 C50 H50 121.8 . . ?
C63 C62 H62 119.5 . . ?
C61 C62 H62 119.5 . . ?
C61 C62 C63 121.1(4) . . ?
C49 C54 N3 108.8(3) . . ?
C49 C54 C53 120.0(4) . . ?
C53 C54 N3 131.2(4) . . ?
C44 C43 N4 119.5(4) . . ?
C48 C43 N4 119.0(4) . . ?
C48 C43 C44 121.5(4) . . ?
C43 C44 H44 120.8 . . ?
C43 C44 C45 118.5(4) . . ?
C45 C44 H44 120.8 . . ?
C59 C67 C68 118.1(4) . . ?
C59 C67 C55 119.5(4) . . ?
C55 C67 C68 122.3(4) . . ?
C64 C63 C62 119.2(4) . . ?
C64 C63 H63 120.4 . . ?
C62 C63 H63 120.4 . . ?
C15 C14 C13 119.9(4) . . ?
C12 C14 C15 119.8(4) . . ?
C12 C14 C13 119.9(4) . . ?
C70 C75 H75 120.5 . . ?
C74 C75 C70 119.0(5) . . ?
C74 C75 H75 120.5 . . ?
C27 C26 H26 121.6 . . ?
C25 C26 C27 116.7(4) . . ?
C25 C26 H26 121.6 . . ?
C20 C19 H19 120.0 . . ?
C20 C19 C18 120.1(5) . . ?
C18 C19 H19 120.0 . . ?
C16 C17 H17 120.5 . . ?
C18 C17 C16 119.1(5) . . ?
C18 C17 H17 120.5 . . ?
C66 C68 C69 119.5(4) . . ?
C66 C68 C67 120.6(4) . . ?
C67 C68 C69 119.6(3) . . ?
C47 C46 H46 120.1 . . ?
C45 C46 H46 120.1 . . ?
C45 C46 C47 119.8(4) . . ?
C30 C31 C32 119.4(4) . . ?
C30 C31 H31 120.3 . . ?
C32 C31 H31 120.3 . . ?
C67 C55 Ir2 120.8(3) . . ?
C56 C55 Ir2 120.1(3) . . ?
C56 C55 C67 117.7(4) . . ?
C11 C10 H10 120.0 . . ?
C9 C10 C11 120.1(5) . . ?
C9 C10 H10 120.0 . . ?
C3 C4 C5 120.0(4) . . ?
C3 C4 H4 120.0 . . ?
C5 C4 H4 120.0 . . ?
C1 C13 C14 121.3(4) . . ?
C5 C13 C1 120.5(4) . . ?
C5 C13 C14 118.1(4) . . ?
C22 C23 H23 121.6 . . ?
C24 C23 C22 116.7(4) . . ?
C24 C23 H23 121.6 . . ?
C80 C79 H79 119.0 . . ?
C80 C79 C78 122.0(4) . . ?
C78 C79 H79 119.0 . . ?
C55 C56 H56 119.4 . . ?
C57 C56 C55 121.2(4) . . ?
C57 C56 H56 119.4 . . ?
C21 C20 H20 119.4 . . ?
C19 C20 C21 121.2(5) . . ?
C19 C20 H20 119.4 . . ?
C19 C18 H18 119.9 . . ?
C17 C18 C19 120.1(5) . . ?
C17 C18 H18 119.9 . . ?
C75 C74 H74 120.0 . . ?
C73 C74 C75 119.9(5) . . ?
C73 C74 H74 120.0 . . ?
C43 C48 H48 120.1 . . ?
C47 C48 C43 119.8(4) . . ?
C47 C48 H48 120.1 . . ?
C46 C47 H47 120.0 . . ?
C48 C47 C46 120.1(5) . . ?
C48 C47 H47 120.0 . . ?
C60 C61 H61 119.3 . . ?
C62 C61 C60 121.4(4) . . ?
C62 C61 H61 119.3 . . ?
C44 C45 H45 119.8 . . ?
C46 C45 C44 120.3(5) . . ?
C46 C45 H45 119.8 . . ?
C71 C72 H72 120.1 . . ?
C73 C72 C71 119.7(5) . . ?
C73 C72 H72 120.1 . . ?
C74 C73 C72 121.5(4) . . ?
C74 C73 H73 119.3 . . ?
C72 C73 H73 119.3 . . ?
C77 C78 C79 121.8(4) . . ?
C77 C78 H78 119.1 . . ?
C79 C78 H78 119.1 . . ?
C23 C24 H24 119.4 . . ?
C23 C24 C25 121.1(4) . . ?
C25 C24 H24 119.4 . . ?
C26 C25 C24 122.4(4) . . ?
C26 C25 H25 118.8 . . ?
C24 C25 H25 118.8 . . ?
C54 C53 H53 121.5 . . ?
C52 C53 C54 117.0(4) . . ?
C52 C53 H53 121.5 . . ?
C50 C51 H51 119.2 . . ?
C50 C51 C52 121.5(4) . . ?
C52 C51 H51 119.2 . . ?
Cl09 C02P Cl0C 108.0(3) . . ?
Cl09 C02P H02P 109.1 . . ?
Cl0C C02P H02P 109.1 . . ?
Cl0E C02P Cl09 111.1(3) . . ?
Cl0E C02P Cl0C 110.3(3) . . ?
Cl0E C02P H02P 109.1 . . ?
C53 C52 C51 121.8(4) . . ?
C53 C52 H52 119.1 . . ?
C51 C52 H52 119.1 . . ?
C59 C58 H58 120.0 . . ?
C57 C58 C59 120.0(4) . . ?
C57 C58 H58 120.0 . . ?
C6 C7 H7 119.8 . . ?
C8 C7 C6 120.5(6) . . ?
C8 C7 H7 119.8 . . ?
C7 C8 H8 119.8 . . ?
C7 C8 C9 120.5(5) . . ?
C9 C8 H8 119.8 . . ?
C10 C9 C8 120.9(5) . . ?
C10 C9 H9 119.5 . . ?
C8 C9 H9 119.5 . . ?
C56 C57 H57 119.1 . . ?
C58 C57 C56 121.8(4) . . ?
C58 C57 H57 119.1 . . ?
Cl07 C02W Cl0A 109.8(3) . . ?
Cl07 C02W H02W 108.1 . . ?
Cl0A C02W H02W 108.1 . . ?
Cl0B C02W Cl07 110.2(3) . . ?
Cl0B C02W Cl0A 112.2(3) . . ?
Cl0B C02W H02W 108.1 . . ?
Cl08 C02X H02X 106.6 . . ?
Cl0D C02X Cl08 111.8(3) . . ?
Cl0D C02X Cl0F 112.9(3) . . ?
Cl0D C02X H02X 106.6 . . ?
Cl0F C02X Cl08 111.9(3) . . ?
Cl0F C02X H02X 106.6 . . ?

loop_
_geom_bond_atom_site_label_1
_geom_bond_atom_site_label_2
_geom_bond_distance
_geom_bond_site_symmetry_2
_geom_bond_publ_flag
Ir1 Cl3 2.5635(9) . ?
Ir1 Cl1 2.3520(10) . ?
Ir1 Cl2 2.4199(9) . ?
Ir1 N1 2.024(3) . ?
Ir1 N3 2.072(3) . ?
Ir1 C1 2.014(4) . ?
Ir2 Cl3 2.3467(9) . ?
Ir2 Cl1 2.3895(9) . ?
Ir2 Cl2 2.6399(10) . ?
Ir2 Cl06 2.3376(10) . ?
Ir2 N5 1.999(3) . ?
Ir2 C55 1.999(4) . ?
Cl07 C02W 1.746(5) . ?
Cl08 C02X 1.749(5) . ?
Cl09 C02P 1.732(5) . ?
Cl0A C02W 1.747(6) . ?
Cl0B C02W 1.743(6) . ?
Cl0C C02P 1.764(6) . ?
Cl0D C02X 1.716(6) . ?
Cl0E C02P 1.727(5) . ?
Cl0F C02X 1.731(5) . ?
N1 C15 1.331(5) . ?
N1 C27 1.397(5) . ?
N6 C69 1.373(5) . ?
N6 C76 1.380(5) . ?
N6 C70 1.441(5) . ?
N3 C42 1.334(5) . ?
N3 C54 1.411(5) . ?
N2 C15 1.377(5) . ?
N2 C16 1.445(5) . ?
N2 C22 1.394(5) . ?
N5 C69 1.335(5) . ?
N5 C81 1.401(5) . ?
N4 C49 1.389(5) . ?
N4 C42 1.359(5) . ?
N4 C43 1.448(5) . ?
C41 C40 1.446(5) . ?
C41 C28 1.357(6) . ?
C41 C42 1.478(5) . ?
C40 C35 1.419(5) . ?
C40 C39 1.405(6) . ?
C11 C12 1.422(6) . ?
C11 C6 1.400(7) . ?
C11 C10 1.419(6) . ?
C15 C14 1.460(6) . ?
C29 C28 1.432(6) . ?
C29 C34 1.414(6) . ?
C29 C30 1.405(6) . ?
C66 H66 0.9500 . ?
C66 C65 1.427(5) . ?
C66 C68 1.367(5) . ?
C28 H28 0.9500 . ?
C69 C68 1.459(5) . ?
C34 C35 1.452(6) . ?
C34 C33 1.405(6) . ?
C49 C50 1.398(6) . ?
C49 C54 1.379(6) . ?
C36 H36 0.9500 . ?
C36 C35 1.404(6) . ?
C36 C37 1.369(6) . ?
C38 H38 0.9500 . ?
C38 C39 1.373(6) . ?
C38 C37 1.384(6) . ?
C81 C80 1.390(6) . ?
C81 C76 1.396(5) . ?
C39 H39 0.9500 . ?
C16 C21 1.380(6) . ?
C16 C17 1.382(6) . ?
C30 H30 0.9500 . ?
C30 C31 1.362(6) . ?
C80 H80 0.9500 . ?
C80 C79 1.379(6) . ?
C76 C77 1.389(6) . ?
C37 H37 0.9500 . ?
C70 C71 1.378(6) . ?
C70 C75 1.392(6) . ?
C1 C2 1.392(5) . ?
C1 C13 1.416(6) . ?
C71 H71 0.9500 . ?
C71 C72 1.392(6) . ?
C12 H12 0.9500 . ?
C12 C14 1.369(6) . ?
C64 H64 0.9500 . ?
C64 C65 1.420(6) . ?
C64 C63 1.370(6) . ?
C3 H3 0.9500 . ?
C3 C2 1.394(6) . ?
C3 C4 1.363(7) . ?
C22 C27 1.396(5) . ?
C22 C23 1.391(6) . ?
C27 C26 1.395(6) . ?
C33 H33 0.9500 . ?
C33 C32 1.359(7) . ?
C6 C5 1.455(6) . ?
C6 C7 1.421(6) . ?
C60 C59 1.456(6) . ?
C60 C65 1.404(6) . ?
C60 C61 1.409(6) . ?
C59 C67 1.427(5) . ?
C59 C58 1.415(6) . ?
C2 H2 0.9500 . ?
C77 H77 0.9500 . ?
C77 C78 1.376(6) . ?
C21 H21 0.9500 . ?
C21 C20 1.392(6) . ?
C5 C4 1.410(6) . ?
C5 C13 1.415(6) . ?
C32 H32 0.9500 . ?
C32 C31 1.406(7) . ?
C50 H50 0.9500 . ?
C50 C51 1.368(6) . ?
C62 H62 0.9500 . ?
C62 C63 1.398(7) . ?
C62 C61 1.367(7) . ?
C54 C53 1.398(5) . ?
C43 C44 1.378(6) . ?
C43 C48 1.372(6) . ?
C44 H44 0.9500 . ?
C44 C45 1.400(6) . ?
C67 C68 1.446(5) . ?
C67 C55 1.434(5) . ?
C63 H63 0.9500 . ?
C14 C13 1.463(5) . ?
C75 H75 0.9500 . ?
C75 C74 1.385(6) . ?
C26 H26 0.9500 . ?
C26 C25 1.385(6) . ?
C19 H19 0.9500 . ?
C19 C20 1.358(8) . ?
C19 C18 1.384(8) . ?
C17 H17 0.9500 . ?
C17 C18 1.379(6) . ?
C46 H46 0.9500 . ?
C46 C47 1.392(7) . ?
C46 C45 1.374(7) . ?
C31 H31 0.9500 . ?
C55 C56 1.395(6) . ?
C10 H10 0.9500 . ?
C10 C9 1.349(8) . ?
C4 H4 0.9500 . ?
C23 H23 0.9500 . ?
C23 C24 1.370(6) . ?
C79 H79 0.9500 . ?
C79 C78 1.398(7) . ?
C56 H56 0.9500 . ?
C56 C57 1.385(7) . ?
C20 H20 0.9500 . ?
C18 H18 0.9500 . ?
C74 H74 0.9500 . ?
C74 C73 1.354(7) . ?
C48 H48 0.9500 . ?
C48 C47 1.371(6) . ?
C47 H47 0.9500 . ?
C61 H61 0.9500 . ?
C45 H45 0.9500 . ?
C72 H72 0.9500 . ?
C72 C73 1.381(8) . ?
C73 H73 0.9500 . ?
C78 H78 0.9500 . ?
C24 H24 0.9500 . ?
C24 C25 1.401(6) . ?
C25 H25 0.9500 . ?
C53 H53 0.9500 . ?
C53 C52 1.388(6) . ?
C51 H51 0.9500 . ?
C51 C52 1.397(7) . ?
C02P H02P 1.0000 . ?
C52 H52 0.9500 . ?
C58 H58 0.9500 . ?
C58 C57 1.358(7) . ?
C7 H7 0.9500 . ?
C7 C8 1.364(8) . ?
C8 H8 0.9500 . ?
C8 C9 1.391(9) . ?
C9 H9 0.9500 . ?
C57 H57 0.9500 . ?
C02W H02W 1.0000 . ?
C02X H02X 1.0000 . ?

loop_
_geom_torsion_atom_site_label_1
_geom_torsion_atom_site_label_2
_geom_torsion_atom_site_label_3
_geom_torsion_atom_site_label_4
_geom_torsion
_geom_torsion_site_symmetry_1
_geom_torsion_site_symmetry_2
_geom_torsion_site_symmetry_3
_geom_torsion_site_symmetry_4
_geom_torsion_publ_flag
Ir1 N1 C15 N2 -175.1(2) . . . . ?
Ir1 N1 C15 C14 4.4(5) . . . . ?
Ir1 N1 C27 C22 176.3(3) . . . . ?
Ir1 N1 C27 C26 -2.8(6) . . . . ?
Ir1 N3 C42 N4 -176.0(2) . . . . ?
Ir1 N3 C42 C41 9.8(6) . . . . ?
Ir1 N3 C54 C49 176.4(3) . . . . ?
Ir1 N3 C54 C53 -4.3(6) . . . . ?
Ir1 C1 C2 C3 160.3(3) . . . . ?
Ir1 C1 C13 C5 -152.4(3) . . . . ?
Ir1 C1 C13 C14 30.5(5) . . . . ?
Ir2 N5 C69 N6 178.0(2) . . . . ?
Ir2 N5 C69 C68 -6.8(6) . . . . ?
Ir2 N5 C81 C80 3.4(7) . . . . ?
Ir2 N5 C81 C76 -178.0(3) . . . . ?
Ir2 C55 C56 C57 160.4(3) . . . . ?
N1 C15 C14 C12 157.0(4) . . . . ?
N1 C15 C14 C13 -30.3(6) . . . . ?
N1 C27 C26 C25 -179.2(4) . . . . ?
N6 C69 C68 C66 -27.4(6) . . . . ?
N6 C69 C68 C67 146.2(4) . . . . ?
N6 C76 C77 C78 -178.8(5) . . . . ?
N6 C70 C71 C72 177.6(4) . . . . ?
N6 C70 C75 C74 -177.2(4) . . . . ?
N3 C54 C53 C52 -178.0(4) . . . . ?
N2 C15 C14 C12 -23.6(6) . . . . ?
N2 C15 C14 C13 149.1(4) . . . . ?
N2 C16 C21 C20 177.5(4) . . . . ?
N2 C16 C17 C18 -178.5(4) . . . . ?
N2 C22 C27 N1 -1.8(4) . . . . ?
N2 C22 C27 C26 177.4(3) . . . . ?
N2 C22 C23 C24 -179.0(4) . . . . ?
N5 C69 C68 C66 158.1(4) . . . . ?
N5 C69 C68 C67 -28.3(6) . . . . ?
N5 C81 C80 C79 178.2(5) . . . . ?
N5 C81 C76 N6 0.3(5) . . . . ?
N5 C81 C76 C77 -178.6(4) . . . . ?
N4 C49 C50 C51 178.3(4) . . . . ?
N4 C49 C54 N3 0.1(4) . . . . ?
N4 C49 C54 C53 -179.2(4) . . . . ?
N4 C43 C44 C45 -177.8(4) . . . . ?
N4 C43 C48 C47 177.5(4) . . . . ?
C41 C40 C35 C34 4.4(6) . . . . ?
C41 C40 C35 C36 -177.4(4) . . . . ?
C41 C40 C39 C38 176.4(4) . . . . ?
C40 C41 C28 C29 -9.1(6) . . . . ?
C40 C41 C42 N3 100.8(5) . . . . ?
C40 C41 C42 N4 -72.9(5) . . . . ?
C11 C12 C14 C15 174.6(4) . . . . ?
C11 C12 C14 C13 1.9(6) . . . . ?
C11 C6 C5 C4 -165.5(4) . . . . ?
C11 C6 C5 C13 12.0(6) . . . . ?
C11 C6 C7 C8 1.1(7) . . . . ?
C11 C10 C9 C8 -0.3(8) . . . . ?
C15 N1 C27 C22 0.7(4) . . . . ?
C15 N1 C27 C26 -178.4(4) . . . . ?
C15 N2 C16 C21 132.6(5) . . . . ?
C15 N2 C16 C17 -50.8(6) . . . . ?
C15 N2 C22 C27 2.1(4) . . . . ?
C15 N2 C22 C23 -178.4(4) . . . . ?
C15 C14 C13 C1 10.8(6) . . . . ?
C15 C14 C13 C5 -166.3(4) . . . . ?
C29 C34 C35 C40 -5.4(6) . . . . ?
C29 C34 C35 C36 176.4(4) . . . . ?
C29 C34 C33 C32 2.3(7) . . . . ?
C29 C30 C31 C32 1.4(7) . . . . ?
C28 C41 C40 C35 2.9(6) . . . . ?
C28 C41 C40 C39 -175.4(4) . . . . ?
C28 C41 C42 N3 -81.7(5) . . . . ?
C28 C41 C42 N4 104.5(4) . . . . ?
C28 C29 C34 C35 -0.5(6) . . . . ?
C28 C29 C34 C33 -177.8(4) . . . . ?
C28 C29 C30 C31 176.0(4) . . . . ?
C69 N6 C76 C81 -0.3(5) . . . . ?
C69 N6 C76 C77 178.4(5) . . . . ?
C69 N6 C70 C71 -71.5(6) . . . . ?
C69 N6 C70 C75 108.3(5) . . . . ?
C69 N5 C81 C80 -178.8(5) . . . . ?
C69 N5 C81 C76 -0.2(5) . . . . ?
C34 C29 C28 C41 7.9(6) . . . . ?
C34 C29 C30 C31 0.5(6) . . . . ?
C34 C33 C32 C31 -0.5(8) . . . . ?
C49 N4 C42 N3 -1.0(4) . . . . ?
C49 N4 C42 C41 173.7(3) . . . . ?
C49 N4 C43 C44 110.2(5) . . . . ?
C49 N4 C43 C48 -67.3(5) . . . . ?
C49 C50 C51 C52 0.6(7) . . . . ?
C49 C54 C53 C52 1.2(6) . . . . ?
C35 C40 C39 C38 -1.9(6) . . . . ?
C35 C34 C33 C32 -174.9(4) . . . . ?
C35 C36 C37 C38 -1.5(7) . . . . ?
C81 N5 C69 N6 0.0(4) . . . . ?
C81 N5 C69 C68 175.2(4) . . . . ?
C81 C80 C79 C78 0.3(8) . . . . ?
C81 C76 C77 C78 -0.2(7) . . . . ?
C39 C40 C35 C34 -177.3(4) . . . . ?
C39 C40 C35 C36 0.9(6) . . . . ?
C39 C38 C37 C36 0.5(7) . . . . ?
C16 N2 C15 N1 156.0(4) . . . . ?
C16 N2 C15 C14 -23.5(6) . . . . ?
C16 N2 C22 C27 -157.4(3) . . . . ?
C16 N2 C22 C23 22.0(6) . . . . ?
C16 C21 C20 C19 -0.1(8) . . . . ?
C16 C17 C18 C19 2.1(8) . . . . ?
C30 C29 C28 C41 -167.6(4) . . . . ?
C30 C29 C34 C35 175.0(4) . . . . ?
C30 C29 C34 C33 -2.4(6) . . . . ?
C80 C81 C76 N6 179.1(4) . . . . ?
C80 C81 C76 C77 0.2(7) . . . . ?
C80 C79 C78 C77 -0.4(9) . . . . ?
C42 N3 C54 C49 -0.7(4) . . . . ?
C42 N3 C54 C53 178.6(4) . . . . ?
C42 N4 C49 C50 -179.3(4) . . . . ?
C42 N4 C49 C54 0.5(4) . . . . ?
C42 N4 C43 C44 -65.5(6) . . . . ?
C42 N4 C43 C48 117.0(5) . . . . ?
C42 C41 C40 C35 -179.6(3) . . . . ?
C42 C41 C40 C39 2.1(6) . . . . ?
C42 C41 C28 C29 173.5(3) . . . . ?
C76 N6 C69 N5 0.2(4) . . . . ?
C76 N6 C69 C68 -175.0(4) . . . . ?
C76 N6 C70 C71 102.2(5) . . . . ?
C76 N6 C70 C75 -78.0(5) . . . . ?
C76 C81 C80 C79 -0.2(7) . . . . ?
C76 C77 C78 C79 0.3(8) . . . . ?
C37 C36 C35 C40 0.8(6) . . . . ?
C37 C36 C35 C34 179.0(4) . . . . ?
C37 C38 C39 C40 1.2(6) . . . . ?
C70 N6 C69 N5 174.6(4) . . . . ?
C70 N6 C69 C68 -0.6(7) . . . . ?
C70 N6 C76 C81 -175.2(4) . . . . ?
C70 N6 C76 C77 3.5(7) . . . . ?
C70 C71 C72 C73 0.5(7) . . . . ?
C70 C75 C74 C73 -1.3(7) . . . . ?
C71 C70 C75 C74 2.6(6) . . . . ?
C71 C72 C73 C74 0.8(7) . . . . ?
C12 C11 C6 C5 -3.7(6) . . . . ?
C12 C11 C6 C7 175.9(4) . . . . ?
C12 C11 C10 C9 -176.2(4) . . . . ?
C12 C14 C13 C1 -176.5(4) . . . . ?
C12 C14 C13 C5 6.4(6) . . . . ?
C22 N2 C15 N1 -1.8(4) . . . . ?
C22 N2 C15 C14 178.7(3) . . . . ?
C22 N2 C16 C21 -72.4(5) . . . . ?
C22 N2 C16 C17 104.2(5) . . . . ?
C22 C27 C26 C25 1.8(6) . . . . ?
C22 C23 C24 C25 1.4(7) . . . . ?
C27 N1 C15 N2 0.7(4) . . . . ?
C27 N1 C15 C14 -179.8(4) . . . . ?
C27 C22 C23 C24 0.4(6) . . . . ?
C27 C26 C25 C24 -0.1(6) . . . . ?
C33 C34 C35 C40 171.7(4) . . . . ?
C33 C34 C35 C36 -6.4(6) . . . . ?
C33 C32 C31 C30 -1.5(7) . . . . ?
C6 C11 C12 C14 -3.2(6) . . . . ?
C6 C11 C10 C9 4.2(7) . . . . ?
C6 C5 C4 C3 177.2(4) . . . . ?
C6 C5 C13 C1 169.7(4) . . . . ?
C6 C5 C13 C14 -13.2(6) . . . . ?
C6 C7 C8 C9 2.8(8) . . . . ?
C60 C59 C67 C68 -9.4(6) . . . . ?
C60 C59 C67 C55 169.6(4) . . . . ?
C60 C59 C58 C57 -177.1(4) . . . . ?
C59 C60 C65 C66 4.7(6) . . . . ?
C59 C60 C65 C64 -178.8(4) . . . . ?
C59 C60 C61 C62 178.2(4) . . . . ?
C59 C67 C68 C66 11.1(6) . . . . ?
C59 C67 C68 C69 -162.5(4) . . . . ?
C59 C67 C55 Ir2 -155.6(3) . . . . ?
C59 C67 C55 C56 11.1(6) . . . . ?
C59 C58 C57 C56 3.8(7) . . . . ?
C65 C66 C68 C69 168.7(4) . . . . ?
C65 C66 C68 C67 -4.9(6) . . . . ?
C65 C64 C63 C62 -1.4(7) . . . . ?
C65 C60 C59 C67 1.6(6) . . . . ?
C65 C60 C59 C58 179.8(4) . . . . ?
C65 C60 C61 C62 0.0(6) . . . . ?
C2 C1 C13 C5 17.8(6) . . . . ?
C2 C1 C13 C14 -159.3(4) . . . . ?
C2 C3 C4 C5 8.0(7) . . . . ?
C21 C16 C17 C18 -2.0(7) . . . . ?
C5 C6 C7 C8 -179.3(5) . . . . ?
C50 C49 C54 N3 180.0(4) . . . . ?
C50 C49 C54 C53 0.6(6) . . . . ?
C50 C51 C52 C53 1.3(7) . . . . ?
C54 N3 C42 N4 1.1(4) . . . . ?
C54 N3 C42 C41 -173.2(4) . . . . ?
C54 C49 C50 C51 -1.5(6) . . . . ?
C54 C53 C52 C51 -2.2(7) . . . . ?
C43 N4 C49 C50 4.3(7) . . . . ?
C43 N4 C49 C54 -175.9(4) . . . . ?
C43 N4 C42 N3 175.3(3) . . . . ?
C43 N4 C42 C41 -9.9(6) . . . . ?
C43 C44 C45 C46 0.6(8) . . . . ?
C43 C48 C47 C46 0.1(7) . . . . ?
C44 C43 C48 C47 0.1(7) . . . . ?
C67 C59 C58 C57 1.2(7) . . . . ?
C67 C55 C56 C57 -6.3(6) . . . . ?
C63 C64 C65 C66 177.7(4) . . . . ?
C63 C64 C65 C60 1.2(6) . . . . ?
C63 C62 C61 C60 -0.1(7) . . . . ?
C75 C70 C71 C72 -2.2(6) . . . . ?
C75 C74 C73 C72 -0.3(7) . . . . ?
C17 C16 C21 C20 1.0(7) . . . . ?
C68 C66 C65 C64 -179.6(4) . . . . ?
C68 C66 C65 C60 -3.2(6) . . . . ?
C68 C67 C55 Ir2 23.3(5) . . . . ?
C68 C67 C55 C56 -170.0(4) . . . . ?
C55 C67 C68 C66 -167.9(4) . . . . ?
C55 C67 C68 C69 18.6(6) . . . . ?
C55 C56 C57 C58 -1.1(7) . . . . ?
C10 C11 C12 C14 177.2(4) . . . . ?
C10 C11 C6 C5 175.9(4) . . . . ?
C10 C11 C6 C7 -4.5(6) . . . . ?
C4 C3 C2 C1 -2.6(7) . . . . ?
C4 C5 C13 C1 -12.8(6) . . . . ?
C4 C5 C13 C14 164.4(4) . . . . ?
C13 C1 C2 C3 -10.1(6) . . . . ?
C13 C5 C4 C3 -0.3(6) . . . . ?
C23 C22 C27 N1 178.8(4) . . . . ?
C23 C22 C27 C26 -2.0(6) . . . . ?
C23 C24 C25 C26 -1.6(7) . . . . ?
C20 C19 C18 C17 -1.2(9) . . . . ?
C18 C19 C20 C21 0.2(9) . . . . ?
C48 C43 C44 C45 -0.4(7) . . . . ?
C47 C46 C45 C44 -0.4(8) . . . . ?
C61 C60 C59 C67 -176.6(4) . . . . ?
C61 C60 C59 C58 1.6(6) . . . . ?
C61 C60 C65 C66 -177.0(4) . . . . ?
C61 C60 C65 C64 -0.5(6) . . . . ?
C61 C62 C63 C64 0.8(7) . . . . ?
C45 C46 C47 C48 0.0(8) . . . . ?
C58 C59 C67 C68 172.4(4) . . . . ?
C58 C59 C67 C55 -8.6(6) . . . . ?
C7 C6 C5 C4 15.0(7) . . . . ?
C7 C6 C5 C13 -167.6(4) . . . . ?
C7 C8 C9 C10 -3.2(9) . . . . ?
